data_4509111
loop_
_publ_author_name
'Liang, Xiao-Qiang'
'Zhou, Xin-Hui'
'Chen, Chao'
'Xiao, Hong-Ping'
'Li, Yi-Zhi'
'Zuo, Jing-Lin'
'You, Xiao-Zeng'

_publ_section_title
;
 Self-Assembly of Metal&#x2212;Organic Coordination Polymers Constructed
 from a Versatile Multipyridyl Ligand: Diversity of Coordination Modes and
 Structures
;
_journal_issue 2
_journal_name_full 'Crystal Growth &amp; Design'
_journal_page_first 1041
_journal_paper_doi 10.1021/cg8008859
_journal_volume 9
_journal_year 2009
_chemical_formula_moiety '2(C38 H40 Cd2 N5 O9), 0.8(H4 O2), 3.4(H2 O)'
_chemical_formula_sum 'C76 H90 Cd4 N10 O23'
_chemical_formula_weight 1961.18
_chemical_name_systematic
; 
 ? 
;
_space_group_IT_number 15
_symmetry_cell_setting monoclinic
_symmetry_space_group_name_Hall '-C 2yc'
_symmetry_space_group_name_H-M 'C 1 2/c 1'
_atom_sites_solution_hydrogens geom
_atom_sites_solution_primary direct
_atom_sites_solution_secondary difmap
_audit_creation_method SHELXL-97
_cell_angle_alpha 90.00
_cell_angle_beta 97.1160(10)
_cell_angle_gamma 90.00
_cell_formula_units_Z 4
_cell_length_a 25.765(3)
_cell_length_b 18.5139(18)
_cell_length_c 20.060(2)
_cell_measurement_reflns_used 4219
_cell_measurement_temperature 293(2)
_cell_measurement_theta_max 23.38
_cell_measurement_theta_min 2.20
_cell_volume 9495.1(17)
_computing_cell_refinement SMART
_computing_data_collection 'SMART (Bruker, 2000)'
_computing_data_reduction 'SAINT (Bruker, 2000)'
_computing_molecular_graphics SHELXTL
_computing_publication_material SHELXTL
_computing_structure_refinement SHELXTL
_computing_structure_solution 'SHELXTL (Bruker, 2000)'
_diffrn_ambient_temperature 291(2)
_diffrn_measured_fraction_theta_full 0.996
_diffrn_measured_fraction_theta_max 0.996
_diffrn_measurement_device_type 'Bruker Smart Apex CCD'
_diffrn_measurement_method 'phi and omega scans'
_diffrn_radiation_monochromator graphite
_diffrn_radiation_source 'sealed tube'
_diffrn_radiation_type MoK\a
_diffrn_radiation_wavelength 0.71073
_diffrn_reflns_av_R_equivalents 0.0356
_diffrn_reflns_av_sigmaI/netI 0.0536
_diffrn_reflns_limit_h_max 31
_diffrn_reflns_limit_h_min -31
_diffrn_reflns_limit_k_max 11
_diffrn_reflns_limit_k_min -22
_diffrn_reflns_limit_l_max 24
_diffrn_reflns_limit_l_min -24
_diffrn_reflns_number 25719
_diffrn_reflns_theta_full 26.00
_diffrn_reflns_theta_max 26.00
_diffrn_reflns_theta_min 1.59
_exptl_absorpt_coefficient_mu 0.952
_exptl_absorpt_correction_T_max 0.81
_exptl_absorpt_correction_T_min 0.77
_exptl_absorpt_correction_type multi-scan
_exptl_absorpt_process_details 'SADABS; Bruker, 2000'
_exptl_crystal_colour yellow
_exptl_crystal_density_diffrn 1.372
_exptl_crystal_density_method 'not measured'
_exptl_crystal_description block
_exptl_crystal_F_000 3968
_exptl_crystal_size_max 0.28
_exptl_crystal_size_mid 0.24
_exptl_crystal_size_min 0.22
_refine_diff_density_max 0.381
_refine_diff_density_min -1.537
_refine_diff_density_rms 0.080
_refine_ls_extinction_method none
_refine_ls_goodness_of_fit_ref 1.041
_refine_ls_hydrogen_treatment constr
_refine_ls_matrix_type full
_refine_ls_number_parameters 555
_refine_ls_number_reflns 9305
_refine_ls_number_restraints 0
_refine_ls_restrained_S_all 1.041
_refine_ls_R_factor_all 0.0703
_refine_ls_R_factor_gt 0.0494
_refine_ls_shift/su_max 0.000
_refine_ls_shift/su_mean 0.000
_refine_ls_structure_factor_coef Fsqd
_refine_ls_weighting_details 'calc w=1/[\s^2^(Fo^2^)+(0.0521P)^2^+2.9542P] where P=(Fo^2^+2Fc^2^)/3'
_refine_ls_weighting_scheme calc
_refine_ls_wR_factor_gt 0.0979
_refine_ls_wR_factor_ref 0.1028
_reflns_number_gt 7137
_reflns_number_total 9305
_reflns_threshold_expression >2sigma(I)
_cod_data_source_file cg8008859sup1.cif
_cod_data_source_block 271212c_0m
_cod_depositor_comments
;
The following automatic conversions were performed:

'_symmetry_cell_setting' value 'Monoclinic' changed to 'monoclinic'
according to /home/saulius/struct/CIF-dictionaries/cif_core.dic
dictionary named 'cif_core.dic' version 2.4.2 from 2011-04-26.

Automatic conversion script
Id: cif_fix_values 1891 2012-01-12 08:04:46Z andrius 
;
_cod_original_cell_volume 9495.1(16)
_cod_original_sg_symbol_H-M 'C2/c  '
_cod_database_code 4509111

loop_
_symmetry_equiv_pos_as_xyz
'x, y, z'
'-x, y, -z+1/2'
'x+1/2, y+1/2, z'
'-x+1/2, y+1/2, -z+1/2'
'-x, -y, -z'
'x, -y, z-1/2'
'-x+1/2, -y+1/2, -z'
'x+1/2, -y+1/2, z-1/2'

loop_
_atom_site_label
_atom_site_type_symbol
_atom_site_fract_x
_atom_site_fract_y
_atom_site_fract_z
_atom_site_U_iso_or_equiv
_atom_site_adp_type
_atom_site_occupancy
_atom_site_symmetry_multiplicity
_atom_site_calc_flag
_atom_site_refinement_flags
C1 C 0.68105(17) 0.4176(2) 0.4917(2) 0.0470(10) Uani 1 1 d .
C2 C 0.67397(15) 0.3809(2) 0.42353(19) 0.0411(9) Uani 1 1 d .
C3 C 0.61314(17) 0.3889(3) 0.4190(2) 0.0539(11) Uani 1 1 d .
H3A H 0.6016 0.4318 0.3935 0.065 Uiso 1 1 calc R
H3B H 0.5959 0.3472 0.3970 0.065 Uiso 1 1 calc R
C4 C 0.60015(17) 0.3950(3) 0.4906(2) 0.0510(11) Uani 1 1 d .
H4A H 0.5723 0.3619 0.4979 0.061 Uiso 1 1 calc R
H4B H 0.5891 0.4438 0.4996 0.061 Uiso 1 1 calc R
C5 C 0.65293(14) 0.3749(3) 0.53848(19) 0.0431(9) Uani 1 1 d .
H5 H 0.6615 0.3234 0.5408 0.052 Uiso 1 1 calc R
C6 C 0.73853(16) 0.4132(3) 0.5201(2) 0.0507(11) Uani 1 1 d .
H6A H 0.7430 0.4308 0.5654 0.076 Uiso 1 1 calc R
H6B H 0.7589 0.4420 0.4932 0.076 Uiso 1 1 calc R
H6C H 0.7500 0.3639 0.5196 0.076 Uiso 1 1 calc R
C7 C 0.67470(19) 0.5003(3) 0.4815(3) 0.0578(12) Uani 1 1 d .
H7C H 0.6548 0.5098 0.4387 0.069 Uiso 1 1 calc R
H7A H 0.7086 0.5223 0.4829 0.069 Uiso 1 1 calc R
H7B H 0.6568 0.5202 0.5165 0.069 Uiso 1 1 calc R
C8 C 0.64222(16) 0.4081(2) 0.6035(2) 0.0448(10) Uani 1 1 d .
C9 C 0.69945(16) 0.4185(2) 0.3703(2) 0.0404(9) Uani 1 1 d .
C10 C 0.68259(17) 0.3037(2) 0.4126(2) 0.0460(10) Uani 1 1 d .
H10A H 0.6521 0.2833 0.3871 0.069 Uiso 1 1 calc R
H10B H 0.6892 0.2796 0.4552 0.069 Uiso 1 1 calc R
H10C H 0.7122 0.2977 0.3883 0.069 Uiso 1 1 calc R
C11 C 0.77057(15) 0.2382(2) 0.1961(2) 0.0427(9) Uani 1 1 d .
C12 C 0.77564(15) 0.3122(2) 0.16195(18) 0.0370(8) Uani 1 1 d .
C13 C 0.72483(16) 0.3060(2) 0.10595(19) 0.0439(9) Uani 1 1 d .
H13A H 0.6953 0.3301 0.1219 0.053 Uiso 1 1 calc R
H13B H 0.7319 0.3295 0.0648 0.053 Uiso 1 1 calc R
C14 C 0.71174(17) 0.2269(3) 0.0922(2) 0.0539(11) Uani 1 1 d .
H14A H 0.7119 0.2154 0.0450 0.065 Uiso 1 1 calc R
H14B H 0.6778 0.2147 0.1053 0.065 Uiso 1 1 calc R
C15 C 0.75849(15) 0.1848(2) 0.1386(2) 0.0404(9) Uani 1 1 d .
H15 H 0.7889 0.1786 0.1143 0.048 Uiso 1 1 calc R
C16 C 0.82226(15) 0.2207(2) 0.2393(2) 0.0474(10) Uani 1 1 d .
H16A H 0.8467 0.2592 0.2358 0.071 Uiso 1 1 calc R
H16B H 0.8363 0.1765 0.2239 0.071 Uiso 1 1 calc R
H16C H 0.8163 0.2153 0.2853 0.071 Uiso 1 1 calc R
C17 C 0.72779(16) 0.2384(2) 0.2454(2) 0.0439(9) Uani 1 1 d .
C18 C 0.77395(17) 0.3764(2) 0.2033(2) 0.0467(10) Uani 1 1 d .
C19 C 0.73843(14) 0.1118(2) 0.1595(2) 0.0375(8) Uani 1 1 d .
C20 C 0.82487(16) 0.3103(3) 0.1276(2) 0.0551(11) Uani 1 1 d .
H20A H 0.8180 0.3324 0.0841 0.083 Uiso 1 1 calc R
H20B H 0.8355 0.2611 0.1227 0.083 Uiso 1 1 calc R
H20C H 0.8522 0.3363 0.1543 0.083 Uiso 1 1 calc R
C21 C 0.94562(15) 0.6681(2) 0.12701(19) 0.0409(9) Uani 1 1 d .
C22 C 0.94950(14) 0.6745(2) 0.05830(18) 0.0379(9) Uani 1 1 d .
C23 C 1.00150(14) 0.7499(2) 0.11730(18) 0.0385(8) Uani 1 1 d .
C24 C 0.91152(14) 0.6268(2) 0.1638(2) 0.0432(9) Uani 1 1 d .
C25 C 0.86178(13) 0.5954(2) 0.13640(18) 0.0348(8) Uani 1 1 d .
H25 H 0.8483 0.6024 0.0917 0.042 Uiso 1 1 calc R
C26 C 0.83558(16) 0.5555(2) 0.1783(2) 0.0447(9) Uani 1 1 d .
H26 H 0.8057 0.5314 0.1591 0.054 Uiso 1 1 calc R
C27 C 0.89512(14) 0.5728(2) 0.2703(2) 0.0383(9) Uani 1 1 d .
H27 H 0.9082 0.5611 0.3143 0.046 Uiso 1 1 calc R
C28 C 0.92509(17) 0.6182(2) 0.2305(2) 0.0473(10) Uani 1 1 d .
H28 H 0.9545 0.6420 0.2514 0.057 Uiso 1 1 calc R
C29 C 0.54089(14) 0.3068(2) 0.13625(19) 0.0422(9) Uani 1 1 d .
C30 C 0.55843(15) 0.3548(2) 0.09273(18) 0.0386(8) Uani 1 1 d .
H30 H 0.5455 0.3528 0.0474 0.046 Uiso 1 1 calc R
C31 C 0.59519(16) 0.4062(2) 0.1152(2) 0.0430(9) Uani 1 1 d .
H31 H 0.6081 0.4367 0.0843 0.052 Uiso 1 1 calc R
C32 C 0.59452(16) 0.3686(2) 0.22331(19) 0.0436(9) Uani 1 1 d .
H32 H 0.6060 0.3730 0.2689 0.052 Uiso 1 1 calc R
C33 C 0.55769(13) 0.3133(2) 0.20272(17) 0.0347(8) Uani 1 1 d .
H33 H 0.5455 0.2825 0.2339 0.042 Uiso 1 1 calc R
C34 C 0.92297(16) 0.6367(2) 0.00012(18) 0.0393(9) Uani 1 1 d .
C35 C 0.90633(15) 0.6735(2) -0.06045(19) 0.0410(9) Uani 1 1 d .
H35 H 0.9147 0.7219 -0.0657 0.049 Uiso 1 1 calc R
C36 C 0.87757(17) 0.6364(2) -0.1113(2) 0.0491(11) Uani 1 1 d .
H36 H 0.8635 0.6619 -0.1493 0.059 Uiso 1 1 calc R
C37 C 0.88409(16) 0.5299(2) -0.0529(2) 0.0419(9) Uani 1 1 d .
H37 H 0.8745 0.4818 -0.0491 0.050 Uiso 1 1 calc R
C38 C 0.91353(14) 0.5615(2) -0.0002(2) 0.0417(9) Uani 1 1 d .
H38 H 0.9277 0.5335 0.0360 0.050 Uiso 1 1 calc R
N1 N 0.97692(11) 0.71624(18) 0.16082(14) 0.0342(7) Uani 1 1 d .
N2 N 0.98454(12) 0.72655(19) 0.05152(16) 0.0414(8) Uani 1 1 d .
H2 H 0.9945 0.7423 0.0148 0.050 Uiso 1 1 calc R
N3 N 0.84852(12) 0.54772(17) 0.24333(16) 0.0383(7) Uani 1 1 d .
N4 N 0.61309(11) 0.41333(18) 0.18225(15) 0.0371(7) Uani 1 1 d .
N5 N 0.86855(13) 0.56437(19) -0.10918(16) 0.0437(8) Uani 1 1 d .
O1 O 0.66672(11) 0.44952(17) 0.33080(13) 0.0471(7) Uani 1 1 d .
O2 O 0.74924(11) 0.41617(16) 0.36881(14) 0.0448(7) Uani 1 1 d .
O3 O 0.59781(10) 0.39587(16) 0.62517(14) 0.0452(7) Uani 1 1 d .
O4 O 0.67936(10) 0.43989(15) 0.63701(13) 0.0418(6) Uani 1 1 d .
O5 O 0.74017(10) 0.42098(15) 0.20141(13) 0.0408(6) Uani 1 1 d .
O6 O 0.81536(11) 0.38258(15) 0.24660(13) 0.0416(6) Uani 1 1 d .
Cd1 Cd 0.800389(11) 0.478758(15) 0.311643(15) 0.03954(9) Uani 1 1 d .
Cd2 Cd 0.674449(11) 0.497974(16) 0.231183(15) 0.04311(9) Uani 1 1 d .
O7 O 0.76357(10) 0.07788(16) 0.20739(14) 0.0436(6) Uani 1 1 d .
O8 O 0.79927(11) 0.58593(15) 0.37463(13) 0.0454(7) Uani 1 1 d .
O9 O 0.59680(10) 0.56400(15) 0.25324(14) 0.0434(6) Uani 1 1 d .
H9X H 0.5812 0.5959 0.2277 0.052 Uiso 1 1 d R
H9Y H 0.5875 0.5499 0.2903 0.052 Uiso 1 1 d R
O10 O 0.5098(2) 0.4965(3) 0.2875(3) 0.0493(14) Uani 0.50 1 d P
H10X H 0.4868 0.5281 0.2929 0.059 Uiso 0.50 1 d PR
H10Y H 0.4979 0.4677 0.2562 0.059 Uiso 0.50 1 d PR
O11 O 0.9964(3) 0.8054(4) 0.9294(3) 0.0513(18) Uani 0.40 1 d P
H11X H 1.0177 0.7926 0.9026 0.062 Uiso 0.40 1 d PR
H11Y H 0.9826 0.8456 0.9166 0.062 Uiso 0.40 1 d PR
O12 O 0.0296(3) 0.8045(6) 0.7898(5) 0.059(3) Uani 0.30 1 d P
H12B H 0.0240 0.7837 0.8261 0.088 Uiso 0.30 1 d PR
H12C H 0.0328 0.8497 0.7965 0.088 Uiso 0.30 1 d PR
O13 O 0.5042(3) 0.4604(5) 0.5638(5) 0.046(2) Uani 0.30 1 d P
H13X H 0.5043 0.4681 0.5220 0.055 Uiso 0.30 1 d PR
H13Y H 0.5315 0.4785 0.5854 0.055 Uiso 0.30 1 d PR
O14 O 0.5766(2) 0.6223(3) 0.3738(4) 0.0404(16) Uani 0.40 1 d P
H14X H 0.5624 0.6310 0.4091 0.049 Uiso 0.40 1 d PR
H14Y H 0.5769 0.6606 0.3505 0.049 Uiso 0.40 1 d PR
O15 O 0.9871(4) 0.4419(6) 0.2715(5) 0.055(3) Uani 0.30 1 d P
H15X H 0.9974 0.4688 0.2414 0.065 Uiso 0.30 1 d PR
H15Y H 1.0082 0.4454 0.3074 0.065 Uiso 0.30 1 d PR
O16 O 0.9243(3) 0.3891(5) 0.0596(4) 0.042(2) Uani 0.30 1 d P
H16X H 0.9363 0.3990 0.1000 0.051 Uiso 0.30 1 d PR
H16Y H 0.9006 0.3571 0.0593 0.051 Uiso 0.30 1 d PR

loop_
_atom_site_aniso_label
_atom_site_aniso_U_11
_atom_site_aniso_U_22
_atom_site_aniso_U_33
_atom_site_aniso_U_23
_atom_site_aniso_U_13
_atom_site_aniso_U_12
C1 0.060(3) 0.047(2) 0.037(2) 0.0110(18) 0.0162(19) 0.021(2)
C2 0.046(2) 0.045(2) 0.035(2) 0.0046(17) 0.0137(17) 0.0008(17)
C3 0.055(3) 0.067(3) 0.037(2) 0.002(2) -0.0031(19) 0.024(2)
C4 0.048(2) 0.053(3) 0.052(3) 0.005(2) 0.005(2) 0.015(2)
C5 0.0358(19) 0.061(3) 0.033(2) 0.0014(18) 0.0076(16) 0.0096(19)
C6 0.047(2) 0.059(3) 0.045(2) 0.009(2) 0.0024(19) -0.014(2)
C7 0.055(3) 0.059(3) 0.061(3) 0.018(2) 0.014(2) 0.015(2)
C8 0.044(2) 0.044(2) 0.049(2) 0.0033(19) 0.0171(19) -0.0119(18)
C9 0.054(2) 0.035(2) 0.035(2) -0.0018(17) 0.0152(18) 0.0043(18)
C10 0.056(2) 0.046(2) 0.040(2) 0.0156(18) 0.0228(19) 0.008(2)
C11 0.039(2) 0.046(2) 0.044(2) 0.0022(18) 0.0101(17) -0.0075(17)
C12 0.044(2) 0.036(2) 0.0322(19) 0.0026(16) 0.0089(15) 0.0045(16)
C13 0.048(2) 0.052(2) 0.0302(19) 0.0083(18) -0.0024(16) 0.0035(19)
C14 0.052(2) 0.062(3) 0.042(2) -0.005(2) -0.0200(19) 0.012(2)
C15 0.042(2) 0.034(2) 0.044(2) -0.0056(17) -0.0003(17) 0.0078(16)
C16 0.042(2) 0.051(3) 0.046(2) -0.001(2) -0.0053(18) 0.0072(19)
C17 0.046(2) 0.047(2) 0.041(2) 0.0058(19) 0.0162(17) 0.0078(19)
C18 0.052(2) 0.045(2) 0.043(2) -0.0009(19) 0.008(2) 0.000(2)
C19 0.0289(18) 0.042(2) 0.041(2) 0.0056(17) 0.0003(16) 0.0007(16)
C20 0.044(2) 0.071(3) 0.053(3) 0.006(2) 0.020(2) 0.008(2)
C21 0.042(2) 0.046(2) 0.034(2) -0.0009(17) 0.0020(16) 0.0078(18)
C22 0.0349(18) 0.047(2) 0.0293(19) 0.0008(16) -0.0041(15) 0.0129(17)
C23 0.0356(19) 0.048(2) 0.0310(18) 0.0048(17) 0.0021(15) 0.0052(17)
C24 0.0322(19) 0.048(2) 0.047(2) 0.0028(19) -0.0029(16) 0.0037(17)
C25 0.0256(16) 0.048(2) 0.0309(18) -0.0031(16) 0.0030(14) 0.0052(15)
C26 0.041(2) 0.038(2) 0.055(3) 0.0082(19) 0.0048(18) 0.0022(17)
C27 0.0340(19) 0.043(2) 0.040(2) -0.0075(17) 0.0142(16) 0.0075(16)
C28 0.048(2) 0.042(2) 0.053(3) 0.0055(19) 0.0092(19) 0.0036(19)
C29 0.038(2) 0.058(3) 0.0306(19) 0.0004(18) 0.0066(15) 0.0037(18)
C30 0.047(2) 0.046(2) 0.0225(17) -0.0044(16) 0.0027(15) 0.0015(18)
C31 0.046(2) 0.048(2) 0.036(2) 0.0065(18) 0.0099(17) -0.0002(18)
C32 0.049(2) 0.051(2) 0.028(2) -0.0031(18) -0.0047(17) 0.0041(19)
C33 0.0365(18) 0.043(2) 0.0258(17) -0.0060(15) 0.0084(14) 0.0072(16)
C34 0.051(2) 0.035(2) 0.0284(18) -0.0006(15) -0.0087(16) 0.0094(17)
C35 0.048(2) 0.041(2) 0.036(2) 0.0020(17) 0.0094(17) 0.0064(18)
C36 0.058(3) 0.055(3) 0.031(2) 0.0143(18) -0.0102(18) -0.010(2)
C37 0.047(2) 0.030(2) 0.048(2) 0.0002(17) 0.0053(18) 0.0063(17)
C38 0.0359(19) 0.047(2) 0.039(2) 0.0005(18) -0.0066(16) 0.0015(17)
N1 0.0284(14) 0.0460(18) 0.0280(15) 0.0008(13) 0.0031(12) 0.0037(13)
N2 0.0354(16) 0.049(2) 0.0369(17) 0.0038(15) -0.0054(13) 0.0039(15)
N3 0.0419(17) 0.0326(16) 0.0401(18) -0.0142(14) 0.0040(14) 0.0060(14)
N4 0.0313(15) 0.0446(19) 0.0338(17) -0.0054(14) -0.0024(13) 0.0123(14)
N5 0.0439(18) 0.053(2) 0.0318(17) -0.0006(15) -0.0064(14) 0.0087(16)
O1 0.0472(15) 0.0559(18) 0.0367(15) -0.0070(14) -0.0018(12) 0.0052(14)
O2 0.0479(16) 0.0480(16) 0.0420(15) -0.0053(13) 0.0193(12) 0.0093(13)
O3 0.0383(14) 0.0562(18) 0.0429(15) 0.0018(13) 0.0129(12) 0.0116(13)
O4 0.0391(14) 0.0472(17) 0.0366(14) 0.0042(12) -0.0055(11) 0.0011(12)
O5 0.0427(15) 0.0435(15) 0.0384(15) -0.0093(12) 0.0132(12) -0.0052(13)
O6 0.0494(15) 0.0422(15) 0.0344(14) 0.0011(12) 0.0096(12) 0.0104(13)
Cd1 0.04467(16) 0.03153(15) 0.04023(16) -0.00367(12) -0.00340(11) 0.00031(12)
Cd2 0.04120(16) 0.04468(18) 0.04155(16) -0.00538(13) -0.00244(12) 0.01227(13)
O7 0.0401(14) 0.0485(16) 0.0400(15) -0.0017(13) -0.0033(12) -0.0042(12)
O8 0.0580(18) 0.0422(16) 0.0334(14) -0.0054(12) -0.0044(13) -0.0004(14)
O9 0.0409(14) 0.0478(16) 0.0449(16) 0.0061(13) 0.0191(12) 0.0114(12)
O10 0.052(3) 0.043(3) 0.057(3) -0.021(3) 0.021(3) 0.000(3)
O11 0.055(4) 0.059(5) 0.043(4) 0.009(3) 0.018(3) -0.015(4)
O12 0.033(5) 0.087(8) 0.055(6) 0.045(6) 0.002(4) -0.007(5)
O13 0.027(4) 0.069(7) 0.045(5) 0.023(5) 0.023(4) -0.005(4)
O14 0.035(3) 0.030(3) 0.061(4) -0.008(3) 0.023(3) 0.005(3)
O15 0.054(6) 0.059(6) 0.049(6) 0.012(5) 0.003(4) 0.018(5)
O16 0.040(5) 0.067(6) 0.019(4) 0.004(4) 0.001(3) 0.006(4)

loop_
_atom_type_symbol
_atom_type_description
_atom_type_scat_dispersion_real
_atom_type_scat_dispersion_imag
_atom_type_scat_source
C C 0.0033 0.0016 'International Tables Vol C Tables 4.2.6.8 and 6.1.1.4'
H H 0.0000 0.0000 'International Tables Vol C Tables 4.2.6.8 and 6.1.1.4'
N N 0.0061 0.0033 'International Tables Vol C Tables 4.2.6.8 and 6.1.1.4'
O O 0.0106 0.0060 'International Tables Vol C Tables 4.2.6.8 and 6.1.1.4'
Cd Cd -0.8075 1.2024 'International Tables Vol C Tables 4.2.6.8 and 6.1.1.4'

loop_
_geom_angle_atom_site_label_1
_geom_angle_atom_site_label_2
_geom_angle_atom_site_label_3
_geom_angle
_geom_angle_site_symmetry_1
_geom_angle_site_symmetry_3
C5 C1 C2 108.5(4) . .
C5 C1 C6 105.3(3) . .
C2 C1 C6 108.4(3) . .
C5 C1 C7 123.9(4) . .
C2 C1 C7 108.9(3) . .
C6 C1 C7 100.6(4) . .
C10 C2 C9 105.0(3) . .
C10 C2 C1 124.6(4) . .
C9 C2 C1 114.9(4) . .
C10 C2 C3 104.7(4) . .
C9 C2 C3 116.1(3) . .
C1 C2 C3 91.0(3) . .
C4 C3 C2 106.8(3) . .
C4 C3 H3A 110.4 . .
C2 C3 H3A 110.4 . .
C4 C3 H3B 110.4 . .
C2 C3 H3B 110.4 . .
H3A C3 H3B 108.6 . .
C3 C4 C5 106.2(3) . .
C3 C4 H4A 110.5 . .
C5 C4 H4A 110.5 . .
C3 C4 H4B 110.5 . .
C5 C4 H4B 110.5 . .
H4A C4 H4B 108.7 . .
C1 C5 C8 119.3(4) . .
C1 C5 C4 86.7(3) . .
C8 C5 C4 101.1(3) . .
C1 C5 H5 115.0 . .
C8 C5 H5 115.0 . .
C4 C5 H5 115.0 . .
C1 C6 H6A 109.5 . .
C1 C6 H6B 109.5 . .
H6A C6 H6B 109.5 . .
C1 C6 H6C 109.5 . .
H6A C6 H6C 109.5 . .
H6B C6 H6C 109.5 . .
C1 C7 H7C 109.5 . .
C1 C7 H7A 109.5 . .
H7C C7 H7A 109.5 . .
C1 C7 H7B 109.5 . .
H7C C7 H7B 109.5 . .
H7A C7 H7B 109.5 . .
O4 C8 O3 123.6(4) . .
O4 C8 C5 116.8(3) . .
O3 C8 C5 119.2(4) . .
O1 C9 O2 127.4(4) . .
O1 C9 C2 110.6(4) . .
O2 C9 C2 121.9(4) . .
C2 C10 H10A 109.5 . .
C2 C10 H10B 109.5 . .
H10A C10 H10B 109.5 . .
C2 C10 H10C 109.5 . .
H10A C10 H10C 109.5 . .
H10B C10 H10C 109.5 . .
C15 C11 C16 111.9(3) . .
C15 C11 C12 105.1(3) . .
C16 C11 C12 108.9(3) . .
C15 C11 C17 112.7(3) . .
C16 C11 C17 105.9(3) . .
C12 C11 C17 112.5(3) . .
C18 C12 C20 111.3(4) . .
C18 C12 C11 117.5(3) . .
C20 C12 C11 107.7(3) . .
C18 C12 C13 112.0(3) . .
C20 C12 C13 109.4(3) . .
C11 C12 C13 98.1(3) . .
C14 C13 C12 109.6(3) . .
C14 C13 H13A 109.8 . .
C12 C13 H13A 109.8 . .
C14 C13 H13B 109.8 . .
C12 C13 H13B 109.8 . .
H13A C13 H13B 108.2 . .
C13 C14 C15 103.0(3) . .
C13 C14 H14A 111.2 . .
C15 C14 H14A 111.2 . .
C13 C14 H14B 111.2 . .
C15 C14 H14B 111.2 . .
H14A C14 H14B 109.1 . .
C11 C15 C19 114.4(3) . .
C11 C15 C14 101.0(3) . .
C19 C15 C14 109.2(3) . .
C11 C15 H15 110.6 . .
C19 C15 H15 110.6 . .
C14 C15 H15 110.6 . .
C11 C16 H16A 109.5 . .
C11 C16 H16B 109.5 . .
H16A C16 H16B 109.5 . .
C11 C16 H16C 109.5 . .
H16A C16 H16C 109.5 . .
H16B C16 H16C 109.5 . .
O5 C18 O6 119.7(4) . .
O5 C18 C12 128.3(4) . .
O6 C18 C12 112.0(4) . .
O8 C19 O7 122.2(4) 4_645 .
O8 C19 C15 118.0(3) 4_645 .
O7 C19 C15 119.5(3) . .
O8 C19 Cd1 58.6(2) 4_645 4_645
O7 C19 Cd1 63.8(2) . 4_645
C15 C19 Cd1 176.2(3) . 4_645
C12 C20 H20A 109.5 . .
C12 C20 H20B 109.5 . .
H20A C20 H20B 109.5 . .
C12 C20 H20C 109.5 . .
H20A C20 H20C 109.5 . .
H20B C20 H20C 109.5 . .
N1 C21 C22 109.4(4) . .
N1 C21 C24 117.7(3) . .
C22 C21 C24 132.5(4) . .
N2 C22 C21 107.0(3) . .
N2 C22 C34 121.3(3) . .
C21 C22 C34 131.6(4) . .
N1 C23 N2 111.3(3) . .
N1 C23 C29 123.0(3) . 3
N2 C23 C29 125.7(3) . 3
C28 C24 C21 118.2(4) . .
C28 C24 C25 115.9(4) . .
C21 C24 C25 125.8(4) . .
C26 C25 C24 117.7(4) . .
C26 C25 H25 121.1 . .
C24 C25 H25 121.1 . .
N3 C26 C25 126.1(4) . .
N3 C26 H26 117.0 . .
C25 C26 H26 117.0 . .
N3 C27 C28 119.5(4) . .
N3 C27 H27 120.2 . .
C28 C27 H27 120.2 . .
C24 C28 C27 121.7(4) . .
C24 C28 H28 119.2 . .
C27 C28 H28 119.2 . .
C33 C29 C30 118.8(4) . .
C33 C29 C23 116.2(4) . 3_445
C30 C29 C23 124.9(3) . 3_445
C29 C30 C31 120.7(4) . .
C29 C30 H30 119.6 . .
C31 C30 H30 119.6 . .
N4 C31 C30 121.3(4) . .
N4 C31 H31 119.3 . .
C30 C31 H31 119.3 . .
N4 C32 C33 124.0(3) . .
N4 C32 H32 118.0 . .
C33 C32 H32 118.0 . .
C29 C33 C32 118.0(4) . .
C29 C33 H33 121.0 . .
C32 C33 H33 121.0 . .
C35 C34 C38 115.9(3) . .
C35 C34 C22 121.3(4) . .
C38 C34 C22 122.7(3) . .
C36 C35 C34 118.5(4) . .
C36 C35 H35 120.7 . .
C34 C35 H35 120.7 . .
N5 C36 C35 123.3(4) . .
N5 C36 H36 118.4 . .
C35 C36 H36 118.4 . .
N5 C37 C38 122.7(4) . .
N5 C37 H37 118.6 . .
C38 C37 H37 118.6 . .
C37 C38 C34 120.6(4) . .
C37 C38 H38 119.7 . .
C34 C38 H38 119.7 . .
C23 N1 C21 107.1(3) . .
C22 N2 C23 105.1(3) . .
C22 N2 H2 127.4 . .
C23 N2 H2 127.4 . .
C26 N3 C27 117.9(4) . .
C26 N3 Cd1 123.6(3) . .
C27 N3 Cd1 117.9(3) . .
C32 N4 C31 117.0(3) . .
C32 N4 Cd2 116.2(2) . .
C31 N4 Cd2 126.8(3) . .
C37 N5 C36 118.0(3) . .
C37 N5 Cd1 122.4(3) . 6_565
C36 N5 Cd1 115.4(2) . 6_565
C9 O1 Cd2 129.8(3) . .
C9 O2 Cd1 131.5(3) . .
C8 O4 Cd2 125.5(3) . 6_566
C18 O5 Cd2 162.9(3) . .
C18 O6 Cd1 105.7(2) . .
O2 Cd1 O6 92.42(10) . .
O2 Cd1 N3 174.81(11) . .
O6 Cd1 N3 87.20(10) . .
O2 Cd1 O8 96.72(10) . .
O6 Cd1 O8 169.86(10) . .
N3 Cd1 O8 84.09(10) . .
O2 Cd1 N5 85.07(11) . 6_566
O6 Cd1 N5 87.48(11) . 6_566
N3 Cd1 N5 100.08(11) . 6_566
O8 Cd1 N5 88.94(11) . 6_566
O2 Cd1 O7 92.35(10) . 4_655
O6 Cd1 O7 130.81(9) . 4_655
N3 Cd1 O7 84.01(10) . 4_655
O8 Cd1 O7 53.36(9) . 4_655
N5 Cd1 O7 141.71(11) 6_566 4_655
O2 Cd1 C19 96.08(11) . 4_655
O6 Cd1 C19 156.54(11) . 4_655
N3 Cd1 C19 82.38(11) . 4_655
O8 Cd1 C19 26.14(10) . 4_655
N5 Cd1 C19 114.97(12) 6_566 4_655
O7 Cd1 C19 27.25(10) 4_655 4_655
O2 Cd1 Cd2 72.98(8) . .
O6 Cd1 Cd2 91.66(7) . .
N3 Cd1 Cd2 101.85(8) . .
O8 Cd1 Cd2 95.20(7) . .
N5 Cd1 Cd2 157.99(8) 6_566 .
O7 Cd1 Cd2 43.98(6) 4_655 .
C19 Cd1 Cd2 70.19(8) 4_655 .
O1 Cd2 O4 172.56(11) . 6_565
O1 Cd2 O5 97.56(10) . .
O4 Cd2 O5 88.81(10) 6_565 .
O1 Cd2 N4 88.61(11) . .
O4 Cd2 N4 95.51(10) 6_565 .
O5 Cd2 N4 87.59(10) . .
O1 Cd2 O7 85.14(10) . 4_655
O4 Cd2 O7 90.74(9) 6_565 4_655
O5 Cd2 O7 92.86(9) . 4_655
N4 Cd2 O7 173.74(10) . 4_655
O1 Cd2 O9 82.64(10) . .
O4 Cd2 O9 91.67(9) 6_565 .
O5 Cd2 O9 171.00(9) . .
N4 Cd2 O9 83.41(10) . .
O7 Cd2 O9 96.13(9) 4_655 .
O1 Cd2 Cd1 73.87(7) . .
O4 Cd2 Cd1 107.47(7) 6_565 .
O5 Cd2 Cd1 52.51(6) . .
N4 Cd2 Cd1 132.01(7) . .
O7 Cd2 Cd1 45.44(6) 4_655 .
O9 Cd2 Cd1 135.42(7) . .
C19 O7 Cd2 161.1(3) . 4_645
C19 O7 Cd1 89.0(2) . 4_645
Cd2 O7 Cd1 90.58(10) 4_645 4_645
C19 O8 Cd1 95.3(2) 4_655 .
Cd2 O9 H9X 125.3 . .
Cd2 O9 H9Y 109.4 . .
H9X O9 H9Y 125.3 . .
O10 O10 H10X 88.6 2_655 .
O10 O10 H10Y 39.5 2_655 .
H10X O10 H10Y 109.5 . .
H11X O11 H11Y 109.5 . .
H12B O12 H12C 109.5 . .
H13X O13 H13Y 109.5 . .
H14X O14 H14Y 109.5 . .
O15 O15 H15X 37.6 2_755 .
O15 O15 H15Y 105.3 2_755 .
H15X O15 H15Y 109.5 . .
H16X O16 H16Y 109.5 . .

loop_
_geom_bond_atom_site_label_1
_geom_bond_atom_site_label_2
_geom_bond_distance
_geom_bond_site_symmetry_2
C1 C5 1.483(6) .
C1 C2 1.518(6) .
C1 C6 1.522(6) .
C1 C7 1.551(6) .
C2 C10 1.467(6) .
C2 C9 1.493(5) .
C2 C3 1.566(6) .
C3 C4 1.519(6) .
C3 H3A 0.9700 .
C3 H3B 0.9700 .
C4 C5 1.608(5) .
C4 H4A 0.9700 .
C4 H4B 0.9700 .
C5 C8 1.498(6) .
C5 H5 0.9800 .
C6 H6A 0.9600 .
C6 H6B 0.9600 .
C6 H6C 0.9600 .
C7 H7C 0.9600 .
C7 H7A 0.9600 .
C7 H7B 0.9600 .
C8 O4 1.247(5) .
C8 O3 1.293(4) .
C9 O1 1.226(5) .
C9 O2 1.288(5) .
C10 H10A 0.9600 .
C10 H10B 0.9600 .
C10 H10C 0.9600 .
C11 C15 1.521(5) .
C11 C16 1.531(5) .
C11 C12 1.544(5) .
C11 C17 1.569(5) .
C12 C18 1.453(6) .
C12 C20 1.517(5) .
C12 C13 1.620(5) .
C13 C14 1.521(6) .
C13 H13A 0.9700 .
C13 H13B 0.9700 .
C14 C15 1.627(5) .
C14 H14A 0.9700 .
C14 H14B 0.9700 .
C15 C19 1.525(5) .
C15 H15 0.9800 .
C16 H16A 0.9600 .
C16 H16B 0.9600 .
C16 H16C 0.9600 .
C18 O5 1.197(5) .
C18 O6 1.295(5) .
C19 O8 1.215(4) 4_645
C19 O7 1.258(4) .
C19 Cd1 2.747(4) 4_645
C20 H20A 0.9600 .
C20 H20B 0.9600 .
C20 H20C 0.9600 .
C21 N1 1.331(5) .
C21 C22 1.399(5) .
C21 C24 1.437(6) .
C22 N2 1.338(5) .
C22 C34 1.457(5) .
C23 N1 1.299(5) .
C23 N2 1.406(5) .
C23 C29 1.480(6) 3
C24 C28 1.348(6) .
C24 C25 1.452(5) .
C25 C26 1.360(5) .
C25 H25 0.9300 .
C26 N3 1.314(5) .
C26 H26 0.9300 .
C27 N3 1.337(5) .
C27 C28 1.446(6) .
C27 H27 0.9300 .
C28 H28 0.9300 .
C29 C33 1.355(5) .
C29 C30 1.361(6) .
C29 C23 1.480(6) 3_445
C30 C31 1.379(6) .
C30 H30 0.9300 .
C31 N4 1.374(5) .
C31 H31 0.9300 .
C32 N4 1.301(5) .
C32 C33 1.422(5) .
C32 H32 0.9300 .
C33 H33 0.9300 .
C34 C35 1.412(5) .
C34 C38 1.414(6) .
C35 C36 1.370(6) .
C35 H35 0.9300 .
C36 N5 1.355(6) .
C36 H36 0.9300 .
C37 N5 1.315(5) .
C37 C38 1.355(5) .
C37 H37 0.9300 .
C38 H38 0.9300 .
N2 H2 0.8600 .
N3 Cd1 2.338(3) .
N4 Cd2 2.352(3) .
N5 Cd1 2.357(3) 6_565
O1 Cd2 2.222(3) .
O2 Cd1 2.184(3) .
O4 Cd2 2.229(3) 6_566
O5 Cd2 2.347(3) .
O6 Cd1 2.269(3) .
Cd1 O8 2.354(3) .
Cd1 N5 2.357(3) 6_566
Cd1 O7 2.464(3) 4_655
Cd1 C19 2.747(4) 4_655
Cd1 Cd2 3.4588(5) .
Cd2 O4 2.229(3) 6_565
Cd2 O7 2.402(3) 4_655
Cd2 O9 2.431(2) .
O7 Cd2 2.402(3) 4_645
O7 Cd1 2.464(3) 4_645
O8 C19 1.215(4) 4_655
O9 H9X 0.8500 .
O9 H9Y 0.8499 .
O10 O10 1.525(12) 2_655
O10 H10X 0.8500 .
O10 H10Y 0.8499 .
O11 H11X 0.8498 .
O11 H11Y 0.8500 .
O12 H12B 0.8501 .
O12 H12C 0.8500 .
O13 H13X 0.8500 .
O13 H13Y 0.8500 .
O14 H14X 0.8500 .
O14 H14Y 0.8499 .
O15 O15 1.153(19) 2_755
O15 H15X 0.8500 .
O15 H15Y 0.8500 .
O16 H16X 0.8501 .
O16 H16Y 0.8501 .

loop_
_geom_hbond_atom_site_label_D
_geom_hbond_atom_site_label_H
_geom_hbond_atom_site_label_A
_geom_hbond_distance_DH
_geom_hbond_distance_HA
_geom_hbond_distance_DA
_geom_hbond_angle_DHA
_geom_hbond_site_symmetry_A
N2 H2 O11 0.86 2.08 2.901(8) 159.3 1_554
O9 H9X O3 0.85 2.16 2.678(4) 119.3 6_565
O9 H9Y O14 0.85 2.19 2.756(7) 123.8 .
O9 H9Y O10 0.85 2.23 2.728(6) 117.8 .
O10 H10X O9 0.85 2.33 3.036(7) 140.3 2_655
O11 H11X O14 0.85 2.31 2.806(9) 117.6 8_566
O11 H11Y O13 0.85 2.18 2.873(13) 138.4 4_656
O12 H12C O14 0.85 1.87 2.374(13) 116.1 8_466
O13 H13Y O3 0.85 2.36 2.834(9) 116.0 .
O14 H14X O11 0.85 2.15 2.806(8) 133.8 8_465
O14 H14X O13 0.85 2.52 2.981(10) 115.2 5_666
O14 H14Y O12 0.85 1.74 2.374(13) 129.8 8_565
